data_1519723
loop_
_publ_author_name
'Yang, Sung Ho'
'Choi, Jinsu'
'Palanikumar, L.'
'Choi, Eun Seong'
'Lee, Juno'
'Kim, Juan'
'Choi, Insung S.'
'Ryu, Ja-Hyoung'

_publ_section_title
;
 Cytocompatible in situ cross-linking of degradable LbL films based on
 thiol--exchange reaction
;
_journal_issue 8
_journal_name_full 'Chem. Sci.'
_journal_page_first 4698
_journal_paper_doi 10.1039/C5SC01225B
_journal_volume 6
_journal_year 2015
_chemical_formula_sum 'C25 H36 Cl P2 Pd'
_chemical_formula_weight 540.33
_chemical_name_systematic
; 
 ? 
;
_space_group_IT_number 14
_symmetry_cell_setting monoclinic
_symmetry_space_group_name_Hall '-P 2yn'
_symmetry_space_group_name_H-M 'P 1 21/n 1'
_atom_sites_solution_hydrogens geom
_atom_sites_solution_primary direct
_atom_sites_solution_secondary difmap
_audit_creation_method SHELXL-97
_audit_update_record
;
2015-04-06 deposited with the CCDC.
2015-05-18 downloaded from the CCDC.
;
_cell_angle_alpha 90.00
_cell_angle_beta 105.1159(14)
_cell_angle_gamma 90.00
_cell_formula_units_Z 4
_cell_length_a 11.6639(11)
_cell_length_b 13.5934(13)
_cell_length_c 16.5680(16)
_cell_measurement_temperature 120(2)
_cell_volume 2536.0(4)
_computing_structure_refinement 'SHELXL-97 (Sheldrick, 1997)'
_computing_structure_solution 'SHELXS-97 (Sheldrick, 1990)'
_diffrn_ambient_temperature 120(2)
_diffrn_measured_fraction_theta_full 0.994
_diffrn_measured_fraction_theta_max 0.994
_diffrn_radiation_monochromator graphite
_diffrn_radiation_source 'fine-focus sealed tube'
_diffrn_radiation_type MoK\a
_diffrn_radiation_wavelength 0.71073
_diffrn_reflns_av_R_equivalents 0.0430
_diffrn_reflns_av_sigmaI/netI 0.0235
_diffrn_reflns_limit_h_max 13
_diffrn_reflns_limit_h_min -13
_diffrn_reflns_limit_k_max 16
_diffrn_reflns_limit_k_min -16
_diffrn_reflns_limit_l_max 19
_diffrn_reflns_limit_l_min -19
_diffrn_reflns_number 36052
_diffrn_reflns_theta_full 25.00
_diffrn_reflns_theta_max 25.00
_diffrn_reflns_theta_min 1.97
_exptl_absorpt_coefficient_mu 0.973
_exptl_absorpt_correction_T_max 0.7457
_exptl_absorpt_correction_T_min 0.6929
_exptl_absorpt_correction_type multi-scan
_exptl_absorpt_process_details 'Bruker AXS area detector scaling and absorption correction'
_exptl_crystal_density_diffrn 1.415
_exptl_crystal_density_method 'not measured'
_exptl_crystal_description block
_exptl_crystal_F_000 1116
_exptl_crystal_size_max 0.11
_exptl_crystal_size_mid 0.09
_exptl_crystal_size_min 0.08
_refine_diff_density_max 0.664
_refine_diff_density_min -0.356
_refine_diff_density_rms 0.062
_refine_ls_extinction_method none
_refine_ls_goodness_of_fit_ref 1.046
_refine_ls_hydrogen_treatment constr
_refine_ls_matrix_type full
_refine_ls_number_parameters 270
_refine_ls_number_reflns 4436
_refine_ls_number_restraints 0
_refine_ls_restrained_S_all 1.046
_refine_ls_R_factor_all 0.0298
_refine_ls_R_factor_gt 0.0240
_refine_ls_shift/su_max 0.001
_refine_ls_shift/su_mean 0.000
_refine_ls_structure_factor_coef Fsqd
_refine_ls_weighting_details 'calc w=1/[\s^2^(Fo^2^)+(0.0225P)^2^+1.9419P] where P=(Fo^2^+2Fc^2^)/3'
_refine_ls_weighting_scheme calc
_refine_ls_wR_factor_gt 0.0523
_refine_ls_wR_factor_ref 0.0541
_reflns_number_gt 3928
_reflns_number_total 4436
_reflns_threshold_expression >2sigma(I)
_cod_data_source_file c5sc01225b2.cif
_cod_data_source_block cc250
_cod_depositor_comments 'Adding full bibliography for 1519720--1519728.cif.'
_cod_original_sg_symbol_H-M P2(1)/n
_cod_database_code 1519723

loop_
_symmetry_equiv_pos_as_xyz
'x, y, z'
'-x+1/2, y+1/2, -z+1/2'
'-x, -y, -z'
'x-1/2, -y-1/2, z-1/2'

loop_
_atom_site_label
_atom_site_type_symbol
_atom_site_fract_x
_atom_site_fract_y
_atom_site_fract_z
_atom_site_U_iso_or_equiv
_atom_site_adp_type
_atom_site_occupancy
_atom_site_symmetry_multiplicity
_atom_site_calc_flag
_atom_site_refinement_flags
Pd Pd 0.015799(15) 0.827903(12) 0.194506(11) 0.01566(6) Uani 1 1 d .
P1 P 0.15024(5) 0.70808(4) 0.19016(4) 0.01508(13) Uani 1 1 d .
Cl Cl 0.14068(5) 0.90818(4) 0.31356(3) 0.02092(13) Uani 1 1 d .
P2 P -0.15260(5) 0.92214(4) 0.17604(4) 0.01656(13) Uani 1 1 d .
C C -0.0783(2) 0.7603(2) 0.09076(16) 0.0306(6) Uani 1 1 d .
C11 C -0.0156(2) 0.69972(16) 0.04320(15) 0.0198(5) Uani 1 1 d .
C12 C 0.09701(19) 0.66181(16) 0.08448(14) 0.0166(5) Uani 1 1 d .
C13 C 0.1558(2) 0.59550(16) 0.04562(14) 0.0183(5) Uani 1 1 d .
H13 H 0.2286 0.5669 0.0760 0.022 Uiso 1 1 calc R
C14 C 0.1078(2) 0.57109(17) -0.03797(15) 0.0220(5) Uani 1 1 d .
H14 H 0.1477 0.5259 -0.0650 0.026 Uiso 1 1 calc R
C15 C 0.0016(2) 0.61327(17) -0.08147(15) 0.0231(5) Uani 1 1 d .
H15 H -0.0294 0.5990 -0.1392 0.028 Uiso 1 1 calc R
C16 C -0.0600(2) 0.67567(17) -0.04212(15) 0.0236(5) Uani 1 1 d .
H16 H -0.1334 0.7029 -0.0730 0.028 Uiso 1 1 calc R
C21 C -0.2064(2) 0.76799(16) 0.06865(14) 0.0181(5) Uani 1 1 d .
C22 C -0.2590(2) 0.84699(16) 0.10216(14) 0.0177(5) Uani 1 1 d .
C23 C -0.3814(2) 0.85604(18) 0.08361(16) 0.0248(6) Uani 1 1 d .
H23 H -0.4153 0.9101 0.1055 0.030 Uiso 1 1 calc R
C24 C -0.4551(2) 0.7876(2) 0.03375(16) 0.0296(6) Uani 1 1 d .
H24 H -0.5389 0.7950 0.0208 0.035 Uiso 1 1 calc R
C25 C -0.4050(2) 0.70819(18) 0.00288(15) 0.0248(5) Uani 1 1 d .
H25 H -0.4550 0.6601 -0.0303 0.030 Uiso 1 1 calc R
C31 C 0.30244(19) 0.75402(16) 0.20566(15) 0.0194(5) Uani 1 1 d .
H31 H 0.3258 0.7834 0.2630 0.023 Uiso 1 1 calc R
C32 C 0.1532(2) 0.60218(16) 0.25986(14) 0.0186(5) Uani 1 1 d .
H32 H 0.1939 0.5460 0.2400 0.022 Uiso 1 1 calc R
C33 C 0.2996(2) 0.83900(18) 0.14424(17) 0.0284(6) Uani 1 1 d .
H33A H 0.2744 0.8141 0.0868 0.043 Uiso 1 1 calc R
H33B H 0.3791 0.8678 0.1542 0.043 Uiso 1 1 calc R
H33C H 0.2436 0.8893 0.1525 0.043 Uiso 1 1 calc R
C34 C 0.3980(2) 0.67946(18) 0.20206(18) 0.0304(6) Uani 1 1 d .
H34A H 0.3881 0.6584 0.1441 0.046 Uiso 1 1 calc R
H34B H 0.3912 0.6223 0.2366 0.046 Uiso 1 1 calc R
H34C H 0.4765 0.7096 0.2232 0.046 Uiso 1 1 calc R
C35 C 0.2189(2) 0.62597(18) 0.34978(15) 0.0269(6) Uani 1 1 d .
H35A H 0.3033 0.6362 0.3535 0.040 Uiso 1 1 calc R
H35B H 0.2101 0.5712 0.3861 0.040 Uiso 1 1 calc R
H35C H 0.1856 0.6859 0.3676 0.040 Uiso 1 1 calc R
C36 C 0.0242(2) 0.57315(19) 0.25372(16) 0.0272(6) Uani 1 1 d .
H36A H -0.0181 0.5630 0.1949 0.041 Uiso 1 1 calc R
H36B H -0.0146 0.6257 0.2773 0.041 Uiso 1 1 calc R
H36C H 0.0229 0.5122 0.2850 0.041 Uiso 1 1 calc R
C41 C -0.1519(2) 1.04615(17) 0.13154(15) 0.0231(5) Uani 1 1 d .
H41 H -0.1048 1.0891 0.1772 0.028 Uiso 1 1 calc R
C42 C -0.2167(2) 0.93535(17) 0.26625(15) 0.0217(5) Uani 1 1 d .
H42 H -0.3011 0.9573 0.2454 0.026 Uiso 1 1 calc R
C43 C -0.0862(2) 1.0439(2) 0.06309(17) 0.0360(7) Uani 1 1 d .
H43A H -0.1298 1.0024 0.0168 0.054 Uiso 1 1 calc R
H43B H -0.0063 1.0169 0.0858 0.054 Uiso 1 1 calc R
H43C H -0.0801 1.1108 0.0426 0.054 Uiso 1 1 calc R
C44 C -0.2738(2) 1.09319(19) 0.10055(18) 0.0338(6) Uani 1 1 d .
H44A H -0.2648 1.1609 0.0828 0.051 Uiso 1 1 calc R
H44B H -0.3137 1.0936 0.1458 0.051 Uiso 1 1 calc R
H44C H -0.3212 1.0554 0.0531 0.051 Uiso 1 1 calc R
C45 C -0.1491(2) 1.0115(2) 0.32843(16) 0.0304(6) Uani 1 1 d .
H45A H -0.0640 0.9965 0.3426 0.046 Uiso 1 1 calc R
H45B H -0.1771 1.0096 0.3793 0.046 Uiso 1 1 calc R
H45C H -0.1627 1.0771 0.3034 0.046 Uiso 1 1 calc R
C46 C -0.2148(3) 0.83412(19) 0.30722(17) 0.0329(6) Uani 1 1 d .
H46A H -0.2575 0.7867 0.2656 0.049 Uiso 1 1 calc R
H46B H -0.2534 0.8385 0.3531 0.049 Uiso 1 1 calc R
H46C H -0.1324 0.8125 0.3292 0.049 Uiso 1 1 calc R
C26 C -0.2837(2) 0.69837(17) 0.01975(14) 0.0210(5) Uani 1 1 d .
H26 H -0.2513 0.6434 -0.0021 0.025 Uiso 1 1 calc R

loop_
_atom_site_aniso_label
_atom_site_aniso_U_11
_atom_site_aniso_U_22
_atom_site_aniso_U_33
_atom_site_aniso_U_23
_atom_site_aniso_U_13
_atom_site_aniso_U_12
Pd 0.01211(10) 0.01660(10) 0.01640(10) -0.00459(7) 0.00038(7) 0.00384(7)
P1 0.0108(3) 0.0148(3) 0.0186(3) -0.0024(2) 0.0019(2) 0.0011(2)
Cl 0.0214(3) 0.0189(3) 0.0192(3) -0.0044(2) -0.0005(2) -0.0010(2)
P2 0.0135(3) 0.0178(3) 0.0185(3) -0.0035(2) 0.0042(2) 0.0037(2)
C 0.0197(13) 0.0349(15) 0.0312(15) -0.0150(12) -0.0040(11) 0.0074(11)
C11 0.0166(12) 0.0153(11) 0.0244(13) -0.0025(9) -0.0001(10) 0.0038(9)
C12 0.0153(11) 0.0160(11) 0.0185(12) -0.0002(9) 0.0044(9) -0.0006(9)
C13 0.0146(11) 0.0166(11) 0.0234(13) 0.0008(10) 0.0042(10) 0.0032(9)
C14 0.0230(13) 0.0217(12) 0.0252(14) -0.0031(10) 0.0133(11) 0.0040(10)
C15 0.0285(14) 0.0236(13) 0.0168(13) -0.0002(10) 0.0054(11) 0.0002(11)
C16 0.0222(13) 0.0208(12) 0.0233(13) -0.0032(10) -0.0022(10) 0.0058(10)
C21 0.0187(12) 0.0198(12) 0.0141(12) 0.0003(9) 0.0010(9) 0.0030(10)
C22 0.0175(12) 0.0173(12) 0.0177(12) 0.0000(9) 0.0037(10) 0.0013(9)
C23 0.0166(12) 0.0287(14) 0.0288(14) -0.0052(11) 0.0055(11) 0.0044(10)
C24 0.0169(13) 0.0412(16) 0.0303(15) -0.0062(12) 0.0057(11) -0.0022(11)
C25 0.0229(13) 0.0290(13) 0.0212(13) -0.0029(11) 0.0038(11) -0.0079(11)
C31 0.0137(11) 0.0173(11) 0.0259(13) -0.0021(10) 0.0025(10) -0.0010(9)
C32 0.0199(12) 0.0144(11) 0.0213(13) -0.0029(9) 0.0051(10) -0.0010(9)
C33 0.0249(14) 0.0207(13) 0.0430(16) 0.0038(11) 0.0148(12) 0.0008(11)
C34 0.0136(12) 0.0245(13) 0.0522(18) 0.0009(12) 0.0070(12) 0.0009(11)
C35 0.0342(15) 0.0222(13) 0.0202(13) 0.0013(10) -0.0005(11) -0.0023(11)
C36 0.0265(14) 0.0263(14) 0.0322(15) -0.0011(11) 0.0141(12) -0.0047(11)
C41 0.0239(13) 0.0199(12) 0.0251(14) -0.0017(10) 0.0056(11) -0.0008(10)
C42 0.0202(12) 0.0238(13) 0.0236(13) -0.0034(10) 0.0105(10) 0.0025(10)
C43 0.0356(16) 0.0409(16) 0.0342(16) 0.0058(13) 0.0137(13) -0.0040(13)
C44 0.0370(16) 0.0229(13) 0.0409(17) 0.0037(12) 0.0091(13) 0.0097(12)
C45 0.0360(15) 0.0338(15) 0.0267(14) -0.0107(11) 0.0174(12) -0.0043(12)
C46 0.0403(16) 0.0324(15) 0.0300(15) -0.0006(12) 0.0160(13) -0.0030(13)
C26 0.0289(14) 0.0171(12) 0.0157(12) -0.0001(9) 0.0036(10) 0.0040(10)

loop_
_atom_type_symbol
_atom_type_description
_atom_type_scat_dispersion_real
_atom_type_scat_dispersion_imag
_atom_type_scat_source
C C 0.0033 0.0016 'International Tables Vol C Tables 4.2.6.8 and 6.1.1.4'
H H 0.0000 0.0000 'International Tables Vol C Tables 4.2.6.8 and 6.1.1.4'
P P 0.1023 0.0942 'International Tables Vol C Tables 4.2.6.8 and 6.1.1.4'
Cl Cl 0.1484 0.1585 'International Tables Vol C Tables 4.2.6.8 and 6.1.1.4'
Pd Pd -0.9988 1.0072 'International Tables Vol C Tables 4.2.6.8 and 6.1.1.4'

loop_
_geom_angle_atom_site_label_1
_geom_angle_atom_site_label_2
_geom_angle_atom_site_label_3
_geom_angle
C Pd P1 82.69(7)
C Pd P2 83.30(7)
P1 Pd P2 165.30(2)
C Pd Cl 175.61(8)
P1 Pd Cl 94.38(2)
P2 Pd Cl 99.86(2)
C12 P1 C31 109.19(11)
C12 P1 C32 106.30(10)
C31 P1 C32 108.61(10)
C12 P1 Pd 102.35(7)
C31 P1 Pd 113.67(7)
C32 P1 Pd 116.13(8)
C22 P2 C41 108.61(11)
C22 P2 C42 104.53(11)
C41 P2 C42 106.27(11)
C22 P2 Pd 100.76(7)
C41 P2 Pd 118.10(8)
C42 P2 Pd 117.32(8)
C21 C C11 122.2(2)
C21 C Pd 118.87(17)
C11 C Pd 118.78(17)
C12 C11 C16 116.9(2)
C12 C11 C 118.6(2)
C16 C11 C 124.5(2)
C13 C12 C11 121.5(2)
C13 C12 P1 125.98(18)
C11 C12 P1 112.51(16)
C12 C13 C14 119.8(2)
C12 C13 H13 120.1
C14 C13 H13 120.1
C15 C14 C13 119.5(2)
C15 C14 H14 120.3
C13 C14 H14 120.3
C16 C15 C14 120.9(2)
C16 C15 H15 119.5
C14 C15 H15 119.5
C15 C16 C11 121.0(2)
C15 C16 H16 119.5
C11 C16 H16 119.5
C26 C21 C22 117.1(2)
C26 C21 C 124.1(2)
C22 C21 C 118.6(2)
C23 C22 C21 120.4(2)
C23 C22 P2 125.73(18)
C21 C22 P2 113.60(16)
C24 C23 C22 121.1(2)
C24 C23 H23 119.5
C22 C23 H23 119.5
C23 C24 C25 119.2(2)
C23 C24 H24 120.4
C25 C24 H24 120.4
C26 C25 C24 120.7(2)
C26 C25 H25 119.7
C24 C25 H25 119.7
C34 C31 C33 111.4(2)
C34 C31 P1 117.41(16)
C33 C31 P1 108.10(16)
C34 C31 H31 106.4
C33 C31 H31 106.4
P1 C31 H31 106.4
C35 C32 C36 110.8(2)
C35 C32 P1 111.74(16)
C36 C32 P1 107.60(16)
C35 C32 H32 108.9
C36 C32 H32 108.9
P1 C32 H32 108.9
C31 C33 H33A 109.5
C31 C33 H33B 109.5
H33A C33 H33B 109.5
C31 C33 H33C 109.5
H33A C33 H33C 109.5
H33B C33 H33C 109.5
C31 C34 H34A 109.5
C31 C34 H34B 109.5
H34A C34 H34B 109.5
C31 C34 H34C 109.5
H34A C34 H34C 109.5
H34B C34 H34C 109.5
C32 C35 H35A 109.5
C32 C35 H35B 109.5
H35A C35 H35B 109.5
C32 C35 H35C 109.5
H35A C35 H35C 109.5
H35B C35 H35C 109.5
C32 C36 H36A 109.5
C32 C36 H36B 109.5
H36A C36 H36B 109.5
C32 C36 H36C 109.5
H36A C36 H36C 109.5
H36B C36 H36C 109.5
C44 C41 C43 111.4(2)
C44 C41 P2 114.78(17)
C43 C41 P2 109.55(17)
C44 C41 H41 106.9
C43 C41 H41 106.9
P2 C41 H41 106.9
C45 C42 C46 111.4(2)
C45 C42 P2 111.44(16)
C46 C42 P2 108.04(16)
C45 C42 H42 108.6
C46 C42 H42 108.6
P2 C42 H42 108.6
C41 C43 H43A 109.5
C41 C43 H43B 109.5
H43A C43 H43B 109.5
C41 C43 H43C 109.5
H43A C43 H43C 109.5
H43B C43 H43C 109.5
C41 C44 H44A 109.5
C41 C44 H44B 109.5
H44A C44 H44B 109.5
C41 C44 H44C 109.5
H44A C44 H44C 109.5
H44B C44 H44C 109.5
C42 C45 H45A 109.5
C42 C45 H45B 109.5
H45A C45 H45B 109.5
C42 C45 H45C 109.5
H45A C45 H45C 109.5
H45B C45 H45C 109.5
C42 C46 H46A 109.5
C42 C46 H46B 109.5
H46A C46 H46B 109.5
C42 C46 H46C 109.5
H46A C46 H46C 109.5
H46B C46 H46C 109.5
C25 C26 C21 121.5(2)
C25 C26 H26 119.3
C21 C26 H26 119.3

loop_
_geom_bond_atom_site_label_1
_geom_bond_atom_site_label_2
_geom_bond_distance
Pd C 2.005(2)
Pd P1 2.2751(6)
Pd P2 2.2977(6)
Pd Cl 2.3884(6)
P1 C12 1.811(2)
P1 C31 1.836(2)
P1 C32 1.840(2)
P2 C22 1.814(2)
P2 C41 1.841(2)
P2 C42 1.846(2)
C C21 1.446(3)
C C11 1.461(3)
C11 C12 1.411(3)
C11 C16 1.411(3)
C12 C13 1.389(3)
C13 C14 1.392(3)
C13 H13 0.9500
C14 C15 1.385(3)
C14 H14 0.9500
C15 C16 1.380(3)
C15 H15 0.9500
C16 H16 0.9500
C21 C26 1.409(3)
C21 C22 1.420(3)
C22 C23 1.385(3)
C23 C24 1.384(4)
C23 H23 0.9500
C24 C25 1.387(4)
C24 H24 0.9500
C25 C26 1.375(3)
C25 H25 0.9500
C31 C34 1.519(3)
C31 C33 1.534(3)
C31 H31 1.0000
C32 C35 1.522(3)
C32 C36 1.533(3)
C32 H32 1.0000
C33 H33A 0.9800
C33 H33B 0.9800
C33 H33C 0.9800
C34 H34A 0.9800
C34 H34B 0.9800
C34 H34C 0.9800
C35 H35A 0.9800
C35 H35B 0.9800
C35 H35C 0.9800
C36 H36A 0.9800
C36 H36B 0.9800
C36 H36C 0.9800
C41 C44 1.520(3)
C41 C43 1.526(3)
C41 H41 1.0000
C42 C45 1.526(3)
C42 C46 1.532(3)
C42 H42 1.0000
C43 H43A 0.9800
C43 H43B 0.9800
C43 H43C 0.9800
C44 H44A 0.9800
C44 H44B 0.9800
C44 H44C 0.9800
C45 H45A 0.9800
C45 H45B 0.9800
C45 H45C 0.9800
C46 H46A 0.9800
C46 H46B 0.9800
C46 H46C 0.9800
C26 H26 0.9500
